data_4326408
loop_
_publ_author_name
'Sarvendra Kumar'
'B. D. Gupta'

_publ_section_title
;
 Intriguing Two-Dimensional Assembly of Cobaloxime with a [Zn2(OOCR)4]
 Center
;
_journal_name_full 'Inorganic Chemistry'
_journal_page_first 9207
_journal_page_last 9209
_journal_paper_doi 10.1021/ic201435j
_journal_volume 50
_journal_year 2011
_chemical_formula_sum 'C21 H25 Co N6 O8 Zn'
_chemical_formula_weight 613.77
_chemical_name_systematic
;
 ?
;
_space_group_IT_number 142
_symmetry_cell_setting tetragonal
_symmetry_space_group_name_Hall '-I 4bd 2c'
_symmetry_space_group_name_H-M 'I 41/a c d :2'
_atom_sites_solution_hydrogens geom
_atom_sites_solution_primary direct
_atom_sites_solution_secondary difmap
_audit_creation_method SHELXL-97
_cell_angle_alpha 90.00
_cell_angle_beta 90.00
_cell_angle_gamma 90.00
_cell_formula_units_Z 16
_cell_length_a 14.540(2)
_cell_length_b 14.540(2)
_cell_length_c 49.916(12)
_cell_measurement_reflns_used 6142
_cell_measurement_temperature 100(2)
_cell_measurement_theta_max 28.08
_cell_measurement_theta_min 2.91
_cell_volume 10553(3)
_computing_cell_refinement 'Bruker SMART'
_computing_data_collection 'Bruker SMART'
_computing_data_reduction 'Bruker SAINT'
_computing_molecular_graphics 'Bruker SHELXTL'
_computing_publication_material 'Bruker SHELXTL'
_computing_structure_refinement 'SHELXL-97 (Sheldrick, 1997)'
_computing_structure_solution 'Bruker SHELXTL'
_diffrn_ambient_temperature 100(2)
_diffrn_measured_fraction_theta_full 0.998
_diffrn_measured_fraction_theta_max 0.998
_diffrn_measurement_device_type 'CCD area detector'
_diffrn_measurement_method 'phi and omega scans'
_diffrn_radiation_monochromator graphite
_diffrn_radiation_source 'fine-focus sealed tube'
_diffrn_radiation_type MoK\a
_diffrn_radiation_wavelength 0.71073
_diffrn_reflns_av_R_equivalents 0.0573
_diffrn_reflns_av_sigmaI/netI 0.0256
_diffrn_reflns_limit_h_max 17
_diffrn_reflns_limit_h_min -17
_diffrn_reflns_limit_k_max 8
_diffrn_reflns_limit_k_min -17
_diffrn_reflns_limit_l_max 60
_diffrn_reflns_limit_l_min -60
_diffrn_reflns_number 25747
_diffrn_reflns_theta_full 25.00
_diffrn_reflns_theta_max 25.50
_diffrn_reflns_theta_min 2.14
_exptl_absorpt_coefficient_mu 1.593
_exptl_absorpt_correction_type multi-scan
_exptl_absorpt_process_details SADABS
_exptl_crystal_colour orange
_exptl_crystal_density_diffrn 1.545
_exptl_crystal_description prism
_exptl_crystal_F_000 5024
_exptl_crystal_size_max 0.24
_exptl_crystal_size_mid 0.20
_exptl_crystal_size_min 0.16
_refine_diff_density_max 1.371
_refine_diff_density_min -0.543
_refine_diff_density_rms 0.144
_refine_ls_extinction_method none
_refine_ls_goodness_of_fit_ref 1.080
_refine_ls_hydrogen_treatment constr
_refine_ls_matrix_type full
_refine_ls_number_parameters 176
_refine_ls_number_reflns 2463
_refine_ls_number_restraints 138
_refine_ls_restrained_S_all 1.070
_refine_ls_R_factor_all 0.0510
_refine_ls_R_factor_gt 0.0437
_refine_ls_shift/su_max 0.001
_refine_ls_shift/su_mean 0.000
_refine_ls_structure_factor_coef Fsqd
_refine_ls_weighting_details 'calc w=1/[\s^2^(Fo^2^)+(0.0701P)^2^+16.3449P] where P=(Fo^2^+2Fc^2^)/3'
_refine_ls_weighting_scheme calc
_refine_ls_wR_factor_gt 0.1089
_refine_ls_wR_factor_ref 0.1152
_reflns_number_gt 2108
_reflns_number_total 2463
_reflns_threshold_expression >2sigma(I)
_cod_data_source_file ic201435j_si_002.cif
_cod_data_source_block 28marb
_cod_original_sg_symbol_H-M 'I 41/a c d'
_cod_database_code 4326408

loop_
_symmetry_equiv_pos_as_xyz
'x, y, z'
'-x, -y+1/2, z'
'x, -y, -z+1/2'
'-x+1/2, y, -z'
'-y+1/4, -x+1/4, -z+1/4'
'y+3/4, x+1/4, -z+1/4'
'y+1/4, -x+1/4, z+3/4'
'-y+1/4, x+3/4, z+1/4'
'x+1/2, y+1/2, z+1/2'
'-x+1/2, -y+1, z+1/2'
'x+1/2, -y+1/2, -z+1'
'-x+1, y+1/2, -z+1/2'
'-y+3/4, -x+3/4, -z+3/4'
'y+5/4, x+3/4, -z+3/4'
'y+3/4, -x+3/4, z+5/4'
'-y+3/4, x+5/4, z+3/4'
'-x, -y, -z'
'x, y-1/2, -z'
'-x, y, z-1/2'
'x-1/2, -y, z'
'y-1/4, x-1/4, z-1/4'
'-y-3/4, -x-1/4, z-1/4'
'-y-1/4, x-1/4, -z-3/4'
'y-1/4, -x-3/4, -z-1/4'
'-x+1/2, -y+1/2, -z+1/2'
'x+1/2, y, -z+1/2'
'-x+1/2, y+1/2, z'
'x, -y+1/2, z+1/2'
'y+1/4, x+1/4, z+1/4'
'-y-1/4, -x+1/4, z+1/4'
'-y+1/4, x+1/4, -z-1/4'
'y+1/4, -x-1/4, -z+1/4'

loop_
_atom_site_label
_atom_site_type_symbol
_atom_site_fract_x
_atom_site_fract_y
_atom_site_fract_z
_atom_site_U_iso_or_equiv
_atom_site_adp_type
_atom_site_occupancy
_atom_site_symmetry_multiplicity
_atom_site_calc_flag
_atom_site_refinement_flags
Zn Zn 0.07116(2) 0.17884(2) 0.1250 0.01115(17) Uani 1 2 d SU
Co Co 0.0000 0.2500 0.303029(10) 0.01928(19) Uani 1 2 d SU
N4 N -0.33122(15) -0.08122(15) 0.1250 0.0136(6) Uani 1 2 d SU
O3 O 0.03597(13) 0.18168(12) 0.16470(4) 0.0167(4) Uani 1 1 d U
O1 O 0.10295(15) 0.08394(15) 0.30367(4) 0.0282(5) Uani 1 1 d U
O2 O 0.06597(15) 0.43488(16) 0.30471(4) 0.0310(5) Uani 1 1 d U
O4 O -0.04379(13) 0.10147(13) 0.11856(4) 0.0172(4) Uani 1 1 d U
N2 N 0.08790(17) 0.34478(18) 0.30375(5) 0.0235(6) Uani 1 1 d U
N3 N 0.0000 0.2500 0.26201(7) 0.0175(7) Uani 1 2 d SU
C11 C -0.19711(18) 0.05289(18) 0.1250 0.0155(8) Uani 1 2 d SU
N1 N 0.10633(18) 0.17555(18) 0.30353(5) 0.0230(6) Uani 1 1 d U
C8 C 0.0000 0.2500 0.20621(8) 0.0163(8) Uani 1 2 d SU
C7 C -0.01431(19) 0.33057(19) 0.22037(5) 0.0198(6) Uani 1 1 d U
H2 H -0.0248 0.3868 0.2112 0.024 Uiso 1 1 calc R
C13 C -0.35096(19) 0.00442(18) 0.13294(5) 0.0196(6) Uani 1 1 d U
H8 H -0.4118 0.0181 0.1386 0.023 Uiso 1 1 calc R
C10 C -0.12378(18) 0.12622(18) 0.1250 0.0145(8) Uani 1 2 d SU
C2 C 0.1739(2) 0.3195(2) 0.30342(6) 0.0247(7) Uani 1 1 d U
C12 C -0.28611(19) 0.07351(19) 0.13323(6) 0.0196(6) Uani 1 1 d U
H7 H -0.3018 0.1338 0.1389 0.024 Uiso 1 1 calc R
C9 C 0.0000 0.2500 0.17585(7) 0.0143(8) Uani 1 2 d SU
C4 C 0.2755(2) 0.1727(2) 0.30088(7) 0.0346(8) Uani 1 1 d U
H11A H 0.2667 0.1058 0.3007 0.052 Uiso 1 1 calc R
H11B H 0.3131 0.1898 0.3164 0.052 Uiso 1 1 calc R
H11C H 0.3066 0.1918 0.2844 0.052 Uiso 1 1 calc R
C3 C 0.1843(2) 0.2190(2) 0.30269(5) 0.0262(7) Uani 1 1 d U
C6 C -0.0131(2) 0.32797(19) 0.24811(5) 0.0215(6) Uani 1 1 d U
H1 H -0.0220 0.3837 0.2577 0.026 Uiso 1 1 calc R
C1 C 0.2519(2) 0.3860(3) 0.30428(7) 0.0366(8) Uani 1 1 d U
H12A H 0.2277 0.4489 0.3047 0.055 Uiso 1 1 calc R
H12B H 0.2904 0.3779 0.2883 0.055 Uiso 1 1 calc R
H12C H 0.2887 0.3749 0.3204 0.055 Uiso 1 1 calc R
C5 C 0.0000 0.2500 0.34288(9) 0.0314(11) Uani 1 2 d SU
H13A H 0.0617 0.2349 0.3494 0.047 Uiso 0.50 1 calc PR
H13B H -0.0440 0.2041 0.3494 0.047 Uiso 0.50 1 calc PR
H13C H -0.0177 0.3110 0.3494 0.047 Uiso 0.50 1 calc PR
H01 H -0.014(3) 0.425(3) 0.3029(8) 0.067(13) Uiso 1 1 d .

loop_
_atom_site_aniso_label
_atom_site_aniso_U_11
_atom_site_aniso_U_22
_atom_site_aniso_U_33
_atom_site_aniso_U_23
_atom_site_aniso_U_13
_atom_site_aniso_U_12
Zn 0.0094(2) 0.0094(2) 0.0147(3) 0.00047(10) 0.00047(10) 0.00058(15)
Co 0.0154(3) 0.0281(3) 0.0144(3) 0.000 0.000 0.0023(2)
N4 0.0134(9) 0.0134(9) 0.0140(14) -0.0001(8) 0.0001(8) -0.0035(12)
O3 0.0171(10) 0.0168(9) 0.0162(9) -0.0006(7) 0.0015(8) 0.0009(7)
O1 0.0258(11) 0.0301(12) 0.0289(11) 0.0060(9) 0.0003(9) 0.0074(9)
O2 0.0251(12) 0.0279(12) 0.0399(13) -0.0066(9) -0.0013(9) 0.0019(9)
O4 0.0132(9) 0.0155(9) 0.0228(9) -0.0019(8) 0.0012(7) -0.0029(8)
N2 0.0232(13) 0.0287(13) 0.0187(12) -0.0034(10) -0.0024(9) 0.0007(11)
N3 0.0143(15) 0.0233(17) 0.0149(16) 0.000 0.000 0.0019(12)
C11 0.0149(11) 0.0149(11) 0.0166(17) 0.0020(9) -0.0020(9) 0.0001(14)
N1 0.0220(13) 0.0316(14) 0.0152(12) 0.0037(9) -0.0017(10) 0.0045(11)
C8 0.0135(17) 0.0206(18) 0.0149(18) 0.000 0.000 -0.0010(14)
C7 0.0201(13) 0.0201(14) 0.0192(13) 0.0021(10) -0.0012(11) 0.0007(11)
C13 0.0156(13) 0.0164(13) 0.0267(13) -0.0021(11) 0.0029(11) 0.0009(11)
C10 0.0154(11) 0.0154(11) 0.0127(16) 0.0016(9) -0.0016(9) -0.0025(14)
C2 0.0198(14) 0.0366(17) 0.0175(14) -0.0011(11) -0.0033(11) -0.0006(13)
C12 0.0166(13) 0.0151(13) 0.0272(14) -0.0047(11) 0.0030(11) -0.0010(11)
C9 0.0103(16) 0.0173(18) 0.0154(18) 0.000 0.000 -0.0040(14)
C4 0.0235(16) 0.0408(19) 0.0395(18) 0.0013(14) 0.0001(13) 0.0068(14)
C3 0.0200(15) 0.0401(18) 0.0186(14) 0.0005(12) -0.0030(11) 0.0012(13)
C6 0.0226(14) 0.0227(14) 0.0192(14) -0.0014(11) 0.0008(11) 0.0022(11)
C1 0.0252(16) 0.0432(19) 0.0414(18) -0.0005(15) -0.0065(13) -0.0012(14)
C5 0.032(2) 0.045(2) 0.018(2) 0.000 0.000 0.0028(19)

loop_
_atom_type_symbol
_atom_type_description
_atom_type_scat_dispersion_real
_atom_type_scat_dispersion_imag
_atom_type_scat_source
C C 0.0033 0.0016 'International Tables Vol C Tables 4.2.6.8 and 6.1.1.4'
H H 0.0000 0.0000 'International Tables Vol C Tables 4.2.6.8 and 6.1.1.4'
N N 0.0061 0.0033 'International Tables Vol C Tables 4.2.6.8 and 6.1.1.4'
O O 0.0106 0.0060 'International Tables Vol C Tables 4.2.6.8 and 6.1.1.4'
Co Co 0.3494 0.9721 'International Tables Vol C Tables 4.2.6.8 and 6.1.1.4'
Zn Zn 0.2839 1.4301 'International Tables Vol C Tables 4.2.6.8 and 6.1.1.4'

loop_
_geom_angle_atom_site_label_1
_geom_angle_atom_site_label_2
_geom_angle_atom_site_label_3
_geom_angle
_geom_angle_site_symmetry_1
_geom_angle_site_symmetry_3
N4 Zn O4 100.91(5) 20_655 .
N4 Zn O4 100.91(5) 20_655 5
O4 Zn O4 158.17(11) . 5
N4 Zn O3 101.01(5) 20_655 5
O4 Zn O3 88.21(7) . 5
O4 Zn O3 87.64(7) 5 5
N4 Zn O3 101.01(5) 20_655 .
O4 Zn O3 87.64(7) . .
O4 Zn O3 88.21(7) 5 .
O3 Zn O3 157.98(10) 5 .
N4 Zn Zn 180.000(19) 20_655 2
O4 Zn Zn 79.09(5) . 2
O4 Zn Zn 79.09(5) 5 2
O3 Zn Zn 78.99(5) 5 2
O3 Zn Zn 78.99(5) . 2
N2 Co N2 177.81(15) . 2
N2 Co N1 97.83(10) . 2
N2 Co N1 82.14(10) 2 2
N2 Co N1 82.14(10) . .
N2 Co N1 97.83(10) 2 .
N1 Co N1 178.49(14) 2 .
N2 Co C5 88.91(7) . .
N2 Co C5 88.91(7) 2 .
N1 Co C5 89.24(7) 2 .
N1 Co C5 89.24(7) . .
N2 Co N3 91.09(7) . .
N2 Co N3 91.09(7) 2 .
N1 Co N3 90.76(7) 2 .
N1 Co N3 90.76(7) . .
C5 Co N3 180.0 . .
C13 N4 C13 119.1(3) . 6_455
C13 N4 Zn 120.43(17) . 20
C13 N4 Zn 120.43(17) 6_455 20
C9 O3 Zn 123.38(19) . .
N2 O2 H01 97(2) . .
C10 O4 Zn 123.98(19) . .
C2 N2 O2 120.1(3) . .
C2 N2 Co 116.4(2) . .
O2 N2 Co 123.49(18) . .
C6 N3 C6 117.7(3) 2 .
C6 N3 Co 121.13(17) 2 .
C6 N3 Co 121.13(17) . .
C12 C11 C12 119.3(4) 6_455 .
C12 C11 C10 120.37(18) 6_455 .
C12 C11 C10 120.37(18) . .
C3 N1 O1 121.2(3) . .
C3 N1 Co 115.8(2) . .
O1 N1 Co 122.9(2) . .
C7 C8 C7 118.6(4) . 2
C7 C8 C9 120.70(18) . .
C7 C8 C9 120.70(18) 2 .
C8 C7 C6 119.0(3) . .
C8 C7 H2 120.5 . .
C6 C7 H2 120.5 . .
N4 C13 C12 122.3(3) . .
N4 C13 H8 118.8 . .
C12 C13 H8 118.8 . .
O4 C10 O4 126.4(3) 6_455 .
O4 C10 C11 116.81(17) 6_455 .
O4 C10 C11 116.81(17) . .
N2 C2 C3 112.4(3) . .
N2 C2 C1 123.1(3) . .
C3 C2 C1 124.5(3) . .
C13 C12 C11 118.5(3) . .
C13 C12 H7 120.8 . .
C11 C12 H7 120.8 . .
O3 C9 O3 127.3(3) 2 .
O3 C9 C8 116.37(17) 2 .
O3 C9 C8 116.37(17) . .
C3 C4 H11A 109.5 . .
C3 C4 H11B 109.5 . .
H11A C4 H11B 109.5 . .
C3 C4 H11C 109.5 . .
H11A C4 H11C 109.5 . .
H11B C4 H11C 109.5 . .
N1 C3 C2 113.1(3) . .
N1 C3 C4 124.0(3) . .
C2 C3 C4 122.9(3) . .
N3 C6 C7 122.8(3) . .
N3 C6 H1 118.6 . .
C7 C6 H1 118.6 . .
C2 C1 H12A 109.5 . .
C2 C1 H12B 109.5 . .
H12A C1 H12B 109.5 . .
C2 C1 H12C 109.5 . .
H12A C1 H12C 109.5 . .
H12B C1 H12C 109.5 . .
Co C5 H13A 109.5 . .
Co C5 H13B 109.5 . .
H13A C5 H13B 109.5 . .
Co C5 H13C 109.5 . .
H13A C5 H13C 109.5 . .
H13B C5 H13C 109.5 . .

loop_
_geom_bond_atom_site_label_1
_geom_bond_atom_site_label_2
_geom_bond_distance
_geom_bond_site_symmetry_2
Zn N4 2.007(3) 20_655
Zn O4 2.0403(18) .
Zn O4 2.0403(18) 5
Zn O3 2.0471(19) 5
Zn O3 2.0471(19) .
Zn Zn 2.9264(9) 2
Co N2 1.880(3) .
Co N2 1.880(3) 2
Co N1 1.887(3) 2
Co N1 1.887(3) .
Co C5 1.989(4) .
Co N3 2.047(3) .
N4 C13 1.338(3) .
N4 C13 1.338(3) 6_455
N4 Zn 2.007(3) 20
O3 C9 1.253(2) .
O1 N1 1.333(3) .
O2 N2 1.349(3) .
O2 H01 1.18(5) .
O4 C10 1.259(3) .
N2 C2 1.303(4) .
N3 C6 1.343(3) 2
N3 C6 1.343(3) .
C11 C12 1.390(3) 6_455
C11 C12 1.390(3) .
C11 C10 1.508(5) .
N1 C3 1.299(4) .
C8 C7 1.384(3) .
C8 C7 1.384(3) 2
C8 C9 1.516(5) .
C7 C6 1.385(4) .
C7 H2 0.9500 .
C13 C12 1.378(4) .
C13 H8 0.9500 .
C10 O4 1.259(3) 6_455
C2 C3 1.470(4) .
C2 C1 1.491(5) .
C12 H7 0.9500 .
C9 O3 1.253(2) 2
C4 C3 1.490(4) .
C4 H11A 0.9800 .
C4 H11B 0.9800 .
C4 H11C 0.9800 .
C6 H1 0.9500 .
C1 H12A 0.9800 .
C1 H12B 0.9800 .
C1 H12C 0.9800 .
C5 H13A 0.9800 .
C5 H13B 0.9800 .
C5 H13C 0.9800 .

loop_
_geom_torsion_atom_site_label_1
_geom_torsion_atom_site_label_2
_geom_torsion_atom_site_label_3
_geom_torsion_atom_site_label_4
_geom_torsion
_geom_torsion_site_symmetry_1
_geom_torsion_site_symmetry_4
N4 Zn O3 C9 156.32(14) 20_655 .
O4 Zn O3 C9 -103.02(15) . .
O4 Zn O3 C9 55.55(16) 5 .
O3 Zn O3 C9 -23.68(14) 5 .
Zn Zn O3 C9 -23.68(14) 2 .
N4 Zn O4 C10 156.98(14) 20_655 .
O4 Zn O4 C10 -23.02(14) 5 .
O3 Zn O4 C10 -102.15(15) 5 .
O3 Zn O4 C10 56.22(15) . .
Zn Zn O4 C10 -23.02(14) 2 .
N2 Co N2 C2 91.4(2) 2 .
N1 Co N2 C2 -179.6(2) 2 .
N1 Co N2 C2 2.0(2) . .
C5 Co N2 C2 91.4(2) . .
N3 Co N2 C2 -88.6(2) . .
N2 Co N2 O2 -88.3(2) 2 .
N1 Co N2 O2 0.8(2) 2 .
N1 Co N2 O2 -177.7(2) . .
C5 Co N2 O2 -88.3(2) . .
N3 Co N2 O2 91.7(2) . .
N2 Co N3 C6 127.59(16) . 2
N2 Co N3 C6 -52.41(16) 2 2
N1 Co N3 C6 -134.56(17) 2 2
N1 Co N3 C6 45.44(17) . 2
C5 Co N3 C6 170(17) . 2
N2 Co N3 C6 -52.41(16) . .
N2 Co N3 C6 127.59(16) 2 .
N1 Co N3 C6 45.44(17) 2 .
N1 Co N3 C6 -134.56(17) . .
C5 Co N3 C6 -10(15) . .
N2 Co N1 C3 -3.4(2) . .
N2 Co N1 C3 178.8(2) 2 .
N1 Co N1 C3 -92.4(2) 2 .
C5 Co N1 C3 -92.4(2) . .
N3 Co N1 C3 87.6(2) . .
N2 Co N1 O1 179.1(2) . .
N2 Co N1 O1 1.3(2) 2 .
N1 Co N1 O1 90.1(2) 2 .
C5 Co N1 O1 90.1(2) . .
N3 Co N1 O1 -89.9(2) . .
C7 C8 C7 C6 0.48(19) 2 .
C9 C8 C7 C6 -179.52(19) . .
C13 N4 C13 C12 0.1(2) 6_455 .
Zn N4 C13 C12 -179.9(2) 20 .
Zn O4 C10 O4 14.32(8) . 6_455
Zn O4 C10 C11 -165.68(8) . .
C12 C11 C10 O4 176.59(16) 6_455 6_455
C12 C11 C10 O4 -3.41(16) . 6_455
C12 C11 C10 O4 -3.41(16) 6_455 .
C12 C11 C10 O4 176.59(16) . .
O2 N2 C2 C3 179.3(2) . .
Co N2 C2 C3 -0.4(3) . .
O2 N2 C2 C1 0.5(4) . .
Co N2 C2 C1 -179.1(2) . .
N4 C13 C12 C11 -0.1(4) . .
C12 C11 C12 C13 0.06(18) 6_455 .
C10 C11 C12 C13 -179.94(18) . .
Zn O3 C9 O3 14.69(8) . 2
Zn O3 C9 C8 -165.31(8) . .
C7 C8 C9 O3 -17.69(16) . 2
C7 C8 C9 O3 162.31(16) 2 2
C7 C8 C9 O3 162.31(16) . .
C7 C8 C9 O3 -17.69(16) 2 .
O1 N1 C3 C2 -178.4(2) . .
Co N1 C3 C2 4.0(3) . .
O1 N1 C3 C4 2.2(4) . .
Co N1 C3 C4 -175.3(2) . .
N2 C2 C3 N1 -2.4(4) . .
C1 C2 C3 N1 176.4(3) . .
N2 C2 C3 C4 177.0(3) . .
C1 C2 C3 C4 -4.3(5) . .
C6 N3 C6 C7 0.5(2) 2 .
Co N3 C6 C7 -179.5(2) . .
C8 C7 C6 N3 -1.0(4) . .
